data_4081547
loop_
_publ_author_name
'Volbeda, Jeroen'
'Daniliuc, Constantin G.'
'Jones, Peter G.'
'Tamm, Matthias'

_publ_section_title
;
 Half-Open Ferrocenes and Ruthenocenes Containing an Edge-Bridged Open
 Indenyl Ligand
;
_journal_issue 20
_journal_name_full Organometallics
_journal_page_first 5918
_journal_paper_doi 10.1021/om400485a
_journal_volume 32
_journal_year 2013
_chemical_formula_sum 'C22 H28 Fe'
_chemical_formula_weight 348.29
_chemical_name_systematic
; 
 ? 
;
_space_group_IT_number 14
_symmetry_cell_setting monoclinic
_symmetry_space_group_name_Hall '-P 2ybc'
_symmetry_space_group_name_H-M 'P 1 21/c 1'
_atom_sites_solution_hydrogens geom
_atom_sites_solution_primary direct
_atom_sites_solution_secondary difmap
_audit_creation_method SHELXL-97
_cell_angle_alpha 90.00
_cell_angle_beta 112.222(6)
_cell_angle_gamma 90.00
_cell_formula_units_Z 4
_cell_length_a 8.1835(4)
_cell_length_b 24.1385(12)
_cell_length_c 9.9365(6)
_cell_measurement_reflns_used 8328
_cell_measurement_temperature 100(2)
_cell_measurement_theta_max 29.2928
_cell_measurement_theta_min 2.2096
_cell_volume 1817.04(18)
_computing_cell_refinement
; 
CrysAlisPro, Oxford Diffraction Ltd., 
Version 1.171.35.11 (release 16-05-2011 CrysAlis171 .NET) 
(compiled May 16 2011,17:55:39) 
;
_computing_data_collection
; 
CrysAlisPro, Oxford Diffraction Ltd., 
Version 1.171.35.11 (release 16-05-2011 CrysAlis171 .NET) 
(compiled May 16 2011,17:55:39) 
;
_computing_data_reduction
; 
CrysAlisPro, Oxford Diffraction Ltd., 
Version 1.171.35.11 (release 16-05-2011 CrysAlis171 .NET) 
(compiled May 16 2011,17:55:39) 
;
_computing_molecular_graphics 'BRUKER XP'
_computing_publication_material SHELXL-97
_computing_structure_refinement 'SHELXL-97 (Sheldrick, 1997)'
_computing_structure_solution 'SHELXS-97 (Sheldrick, 1990)'
_diffrn_ambient_temperature 100(2)
_diffrn_detector_area_resol_mean 16.1419
_diffrn_measured_fraction_theta_full 0.999
_diffrn_measured_fraction_theta_max 0.999
_diffrn_measurement_device_type 'Oxford Diffraction Xcalibur, Eos'
_diffrn_measurement_method '\w scans'
_diffrn_radiation_monochromator graphite
_diffrn_radiation_source 'Enhance (Mo) X-ray Source'
_diffrn_radiation_type 'Mo K\a'
_diffrn_radiation_wavelength 0.71073
_diffrn_reflns_av_R_equivalents 0.0580
_diffrn_reflns_av_sigmaI/netI 0.0309
_diffrn_reflns_limit_h_max 10
_diffrn_reflns_limit_h_min -10
_diffrn_reflns_limit_k_max 30
_diffrn_reflns_limit_k_min -30
_diffrn_reflns_limit_l_max 12
_diffrn_reflns_limit_l_min -12
_diffrn_reflns_number 46155
_diffrn_reflns_theta_full 27.10
_diffrn_reflns_theta_max 27.10
_diffrn_reflns_theta_min 2.37
_exptl_absorpt_coefficient_mu 0.828
_exptl_absorpt_correction_T_max 1.00000
_exptl_absorpt_correction_T_min 0.93993
_exptl_absorpt_correction_type multi-scan
_exptl_absorpt_process_details
; 
CrysAlisPro, Oxford Diffraction Ltd., 
Version 1.171.35.11 (release 16-05-2011 CrysAlis171 .NET) 
(compiled May 16 2011,17:55:39) 
;
_exptl_crystal_colour green
_exptl_crystal_density_diffrn 1.273
_exptl_crystal_density_method 'not measured'
_exptl_crystal_description prism
_exptl_crystal_F_000 744
_exptl_crystal_size_max 0.30
_exptl_crystal_size_mid 0.19
_exptl_crystal_size_min 0.07
_refine_diff_density_max 0.810
_refine_diff_density_min -0.329
_refine_diff_density_rms 0.052
_refine_ls_extinction_method none
_refine_ls_goodness_of_fit_ref 1.025
_refine_ls_hydrogen_treatment mixed
_refine_ls_matrix_type full
_refine_ls_number_parameters 323
_refine_ls_number_reflns 4004
_refine_ls_number_restraints 281
_refine_ls_restrained_S_all 1.017
_refine_ls_R_factor_all 0.0504
_refine_ls_R_factor_gt 0.0356
_refine_ls_shift/su_max 0.000
_refine_ls_shift/su_mean 0.000
_refine_ls_structure_factor_coef Fsqd
_refine_ls_weighting_details 'calc w=1/[\s^2^(Fo^2^)+(0.0360P)^2^+0.8876P] where P=(Fo^2^+2Fc^2^)/3'
_refine_ls_weighting_scheme calc
_refine_ls_wR_factor_gt 0.0783
_refine_ls_wR_factor_ref 0.0851
_reflns_number_gt 3234
_reflns_number_total 4004
_reflns_threshold_expression >2sigma(I)
_cod_data_source_file om400485a_si_001.cif
_cod_data_source_block jv15
_cod_original_cell_volume 1817.04(17)
_cod_original_sg_symbol_H-M 'P 21/c'
_cod_database_code 4081547

loop_
_symmetry_equiv_pos_as_xyz
'x, y, z'
'-x, y+1/2, -z+1/2'
'-x, -y, -z'
'x, -y-1/2, z-1/2'

loop_
_atom_site_label
_atom_site_type_symbol
_atom_site_fract_x
_atom_site_fract_y
_atom_site_fract_z
_atom_site_U_iso_or_equiv
_atom_site_adp_type
_atom_site_occupancy
_atom_site_symmetry_multiplicity
_atom_site_calc_flag
_atom_site_refinement_flags
_atom_site_disorder_assembly
_atom_site_disorder_group
Fe Fe 0.39225(3) 0.122690(11) 0.27022(3) 0.02542(10) Uani 1 1 d D A .
C13 C 0.6422(10) 0.0986(5) 0.4097(9) 0.0212(18) Uani 0.488(3) 1 d PDU A 1
C14 C 0.5527(11) 0.0544(3) 0.3123(11) 0.0203(18) Uani 0.488(3) 1 d PDU A 1
C15 C 0.3882(7) 0.0439(2) 0.3255(7) 0.0233(12) Uani 0.488(3) 1 d PDU A 1
C16 C 0.3820(6) 0.0787(3) 0.4411(6) 0.0217(11) Uani 0.488(3) 1 d PDU A 1
C17 C 0.5401(7) 0.1113(2) 0.4935(5) 0.0210(10) Uani 0.488(3) 1 d PDU A 1
C18 C 0.8233(5) 0.12084(19) 0.4353(5) 0.0316(10) Uani 0.488(3) 1 d PDU A 1
H18A H 0.8325 0.1591 0.4706 0.047 Uiso 0.488(3) 1 calc PR A 1
H18B H 0.8431 0.1200 0.3440 0.047 Uiso 0.488(3) 1 calc PR A 1
H18C H 0.9123 0.0979 0.5079 0.047 Uiso 0.488(3) 1 calc PR A 1
C19 C 0.6180(7) 0.0284(2) 0.2064(5) 0.0382(12) Uani 0.488(3) 1 d PDU A 1
H19A H 0.6659 0.0570 0.1618 0.057 Uiso 0.488(3) 1 calc PR A 1
H19B H 0.5203 0.0094 0.1307 0.057 Uiso 0.488(3) 1 calc PR A 1
H19C H 0.7109 0.0015 0.2569 0.057 Uiso 0.488(3) 1 calc PR A 1
C20 C 0.2524(6) 0.00202(17) 0.2482(5) 0.0409(12) Uani 0.488(3) 1 d PDU A 1
H20A H 0.2675 -0.0307 0.3100 0.061 Uiso 0.488(3) 1 calc PR A 1
H20B H 0.2654 -0.0086 0.1575 0.061 Uiso 0.488(3) 1 calc PR A 1
H20C H 0.1346 0.0177 0.2260 0.061 Uiso 0.488(3) 1 calc PR A 1
C21 C 0.2399(5) 0.0784(2) 0.5033(5) 0.0386(11) Uani 0.488(3) 1 d PDU A 1
H21A H 0.2618 0.0481 0.5734 0.058 Uiso 0.488(3) 1 calc PR A 1
H21B H 0.1245 0.0732 0.4246 0.058 Uiso 0.488(3) 1 calc PR A 1
H21C H 0.2412 0.1138 0.5521 0.058 Uiso 0.488(3) 1 calc PR A 1
C22 C 0.5893(6) 0.15232(18) 0.6178(4) 0.0346(10) Uani 0.488(3) 1 d PDU A 1
H22A H 0.4818 0.1683 0.6230 0.052 Uiso 0.488(3) 1 calc PR A 1
H22B H 0.6618 0.1819 0.6016 0.052 Uiso 0.488(3) 1 calc PR A 1
H22C H 0.6562 0.1333 0.7092 0.052 Uiso 0.488(3) 1 calc PR A 1
C13' C 0.6203(9) 0.0961(4) 0.4368(8) 0.0229(19) Uani 0.512(3) 1 d PDU A 2
C14' C 0.5934(12) 0.0634(3) 0.3095(11) 0.0220(17) Uani 0.512(3) 1 d PDU A 2
C15' C 0.4339(7) 0.03375(19) 0.2763(5) 0.0217(9) Uani 0.512(3) 1 d PDU A 2
C16' C 0.3532(7) 0.0504(2) 0.3739(6) 0.0219(10) Uani 0.512(3) 1 d PDU A 2
C17' C 0.4673(10) 0.0901(2) 0.4730(5) 0.0254(12) Uani 0.512(3) 1 d PDU A 2
C18' C 0.7778(6) 0.1321(2) 0.5117(5) 0.0474(13) Uani 0.512(3) 1 d PDU A 2
H18D H 0.8737 0.1097 0.5790 0.071 Uiso 0.512(3) 1 calc PR A 2
H18E H 0.7460 0.1613 0.5658 0.071 Uiso 0.512(3) 1 calc PR A 2
H18F H 0.8167 0.1490 0.4390 0.071 Uiso 0.512(3) 1 calc PR A 2
C19' C 0.7267(6) 0.0533(2) 0.2418(5) 0.0372(11) Uani 0.512(3) 1 d PDU A 2
H19D H 0.8050 0.0229 0.2928 0.056 Uiso 0.512(3) 1 calc PR A 2
H19E H 0.7966 0.0870 0.2492 0.056 Uiso 0.512(3) 1 calc PR A 2
H19F H 0.6655 0.0435 0.1392 0.056 Uiso 0.512(3) 1 calc PR A 2
C20' C 0.3634(6) -0.01119(16) 0.1634(4) 0.0363(10) Uani 0.512(3) 1 d PDU A 2
H20D H 0.4023 -0.0043 0.0830 0.054 Uiso 0.512(3) 1 calc PR A 2
H20E H 0.2341 -0.0112 0.1266 0.054 Uiso 0.512(3) 1 calc PR A 2
H20F H 0.4081 -0.0472 0.2074 0.054 Uiso 0.512(3) 1 calc PR A 2
C21' C 0.1814(5) 0.02924(17) 0.3763(5) 0.0405(11) Uani 0.512(3) 1 d PDU A 2
H21D H 0.1016 0.0199 0.2772 0.061 Uiso 0.512(3) 1 calc PR A 2
H21E H 0.1272 0.0579 0.4157 0.061 Uiso 0.512(3) 1 calc PR A 2
H21F H 0.2034 -0.0039 0.4376 0.061 Uiso 0.512(3) 1 calc PR A 2
C22' C 0.4362(7) 0.1182(2) 0.5953(5) 0.0509(14) Uani 0.512(3) 1 d PDU A 2
H22D H 0.3093 0.1245 0.5679 0.076 Uiso 0.512(3) 1 calc PR A 2
H22E H 0.4982 0.1539 0.6157 0.076 Uiso 0.512(3) 1 calc PR A 2
H22F H 0.4805 0.0948 0.6822 0.076 Uiso 0.512(3) 1 calc PR A 2
C1 C 0.1343(2) 0.13730(8) 0.1340(2) 0.0257(4) Uani 1 1 d . A .
H1 H 0.043(3) 0.1130(8) 0.126(2) 0.026(5) Uiso 1 1 d . . .
C2 C 0.1919(3) 0.17568(8) 0.2482(2) 0.0294(4) Uani 1 1 d . A .
H2 H 0.146(3) 0.1764(9) 0.323(2) 0.035(6) Uiso 1 1 d . . .
C3 C 0.3474(3) 0.20625(9) 0.2704(2) 0.0310(4) Uani 1 1 d . A .
H3 H 0.395(3) 0.2298(9) 0.349(2) 0.032(6) Uiso 1 1 d . . .
C4 C 0.4411(2) 0.19591(8) 0.1772(2) 0.0261(4) Uani 1 1 d . A .
C5 C 0.3680(2) 0.15768(7) 0.05826(19) 0.0233(4) Uani 1 1 d . . .
C6 C 0.1684(2) 0.14804(8) -0.0036(2) 0.0245(4) Uani 1 1 d . A .
C7 C 0.4762(3) 0.14290(9) -0.0197(2) 0.0321(5) Uani 1 1 d . A .
H7 H 0.4327 0.1171 -0.0975 0.039 Uiso 1 1 calc R . .
C8 C 0.6411(3) 0.16484(10) 0.0146(2) 0.0416(6) Uani 1 1 d . . .
H8 H 0.7109 0.1536 -0.0382 0.050 Uiso 1 1 calc R A .
C9 C 0.7089(3) 0.20398(10) 0.1277(2) 0.0431(6) Uani 1 1 d . A .
H9 H 0.8219 0.2200 0.1481 0.052 Uiso 1 1 calc R . .
C10 C 0.6134(3) 0.21869(10) 0.2065(2) 0.0379(5) Uani 1 1 d . . .
H10 H 0.6610 0.2447 0.2832 0.045 Uiso 1 1 calc R A .
C11 C 0.1163(3) 0.09738(9) -0.1020(2) 0.0409(5) Uani 1 1 d . . .
H11A H 0.1861 0.0654 -0.0510 0.061 Uiso 1 1 calc R A .
H11B H 0.1387 0.1045 -0.1906 0.061 Uiso 1 1 calc R . .
H11C H -0.0095 0.0896 -0.1278 0.061 Uiso 1 1 calc R . .
C12 C 0.0697(2) 0.19906(8) -0.0882(2) 0.0322(5) Uani 1 1 d . . .
H12A H -0.0578 0.1924 -0.1238 0.048 Uiso 1 1 calc R A .
H12B H 0.1047 0.2059 -0.1708 0.048 Uiso 1 1 calc R . .
H12C H 0.0993 0.2314 -0.0239 0.048 Uiso 1 1 calc R . .

loop_
_atom_site_aniso_label
_atom_site_aniso_U_11
_atom_site_aniso_U_22
_atom_site_aniso_U_33
_atom_site_aniso_U_23
_atom_site_aniso_U_13
_atom_site_aniso_U_12
Fe 0.01855(15) 0.03504(17) 0.02323(15) 0.01135(12) 0.00853(11) 0.00657(11)
C13 0.019(3) 0.029(3) 0.018(3) 0.010(2) 0.010(2) 0.007(2)
C14 0.035(5) 0.010(3) 0.020(3) 0.006(2) 0.015(3) 0.000(3)
C15 0.023(3) 0.023(3) 0.019(4) 0.006(3) 0.003(2) -0.001(2)
C16 0.013(3) 0.028(3) 0.019(3) 0.006(2) 0.000(2) -0.001(2)
C17 0.017(2) 0.026(3) 0.017(2) 0.0025(19) 0.0036(19) -0.0001(19)
C18 0.0160(19) 0.040(2) 0.033(2) 0.009(2) 0.0034(17) 0.0022(17)
C19 0.050(3) 0.038(3) 0.028(2) 0.0039(19) 0.017(2) 0.021(2)
C20 0.046(3) 0.023(2) 0.034(2) 0.0072(17) -0.007(2) -0.0081(19)
C21 0.025(2) 0.054(3) 0.041(2) 0.023(2) 0.0170(19) 0.0066(19)
C22 0.043(3) 0.036(2) 0.022(2) -0.0069(17) 0.0087(18) 0.001(2)
C13' 0.022(3) 0.026(3) 0.015(3) 0.004(2) 0.000(2) 0.000(2)
C14' 0.029(3) 0.018(3) 0.025(3) 0.013(2) 0.016(2) 0.001(2)
C15' 0.027(3) 0.023(2) 0.022(2) 0.0066(17) 0.0160(19) 0.0058(19)
C16' 0.028(3) 0.022(2) 0.019(3) 0.008(2) 0.013(2) 0.0082(19)
C17' 0.035(4) 0.028(3) 0.013(2) 0.003(2) 0.009(3) 0.012(3)
C18' 0.042(3) 0.047(3) 0.036(3) 0.004(2) -0.006(2) -0.003(2)
C19' 0.030(2) 0.041(3) 0.048(3) 0.015(2) 0.022(2) 0.014(2)
C20' 0.048(3) 0.024(2) 0.034(2) -0.0013(16) 0.0117(19) 0.0030(18)
C21' 0.037(2) 0.036(2) 0.059(3) 0.022(2) 0.030(2) 0.0127(18)
C22' 0.079(4) 0.051(3) 0.026(2) 0.002(2) 0.024(2) 0.026(3)
C1 0.0154(9) 0.0292(10) 0.0324(10) 0.0134(8) 0.0090(8) 0.0039(7)
C2 0.0242(10) 0.0364(11) 0.0316(10) 0.0088(9) 0.0151(9) 0.0087(8)
C3 0.0312(11) 0.0347(11) 0.0255(10) 0.0003(8) 0.0089(9) 0.0016(9)
C4 0.0188(9) 0.0335(10) 0.0241(9) 0.0084(8) 0.0059(8) 0.0028(8)
C5 0.0207(9) 0.0267(9) 0.0225(9) 0.0102(7) 0.0083(7) 0.0059(7)
C6 0.0199(9) 0.0261(10) 0.0249(9) 0.0076(7) 0.0054(7) 0.0008(7)
C7 0.0339(12) 0.0372(11) 0.0294(10) 0.0121(9) 0.0165(9) 0.0127(9)
C8 0.0298(12) 0.0608(15) 0.0439(13) 0.0291(11) 0.0248(10) 0.0205(10)
C9 0.0195(10) 0.0669(16) 0.0409(13) 0.0249(12) 0.0090(9) 0.0014(10)
C10 0.0223(11) 0.0522(14) 0.0307(11) 0.0108(10) 0.0005(9) -0.0067(9)
C11 0.0462(14) 0.0384(12) 0.0365(12) -0.0011(10) 0.0138(10) -0.0097(10)
C12 0.0181(9) 0.0366(11) 0.0380(11) 0.0167(9) 0.0062(8) 0.0010(8)

loop_
_atom_type_symbol
_atom_type_description
_atom_type_scat_dispersion_real
_atom_type_scat_dispersion_imag
_atom_type_scat_source
C C 0.0033 0.0016 'International Tables Vol C Tables 4.2.6.8 and 6.1.1.4'
H H 0.0000 0.0000 'International Tables Vol C Tables 4.2.6.8 and 6.1.1.4'
Fe Fe 0.3463 0.8444 'International Tables Vol C Tables 4.2.6.8 and 6.1.1.4'

loop_
_geom_angle_atom_site_label_1
_geom_angle_atom_site_label_2
_geom_angle_atom_site_label_3
_geom_angle
C15 Fe C2 122.5(2)
C15 Fe C17' 52.0(2)
C2 Fe C17' 106.33(15)
C15 Fe C16 42.0(2)
C2 Fe C16 97.63(16)
C17' Fe C16 19.96(17)
C15 Fe C14 41.3(2)
C2 Fe C14 163.8(2)
C17' Fe C14 63.6(3)
C16 Fe C14 68.6(3)
C15 Fe C3 157.1(2)
C2 Fe C3 40.62(8)
C17' Fe C3 111.60(16)
C16 Fe C3 116.7(2)
C14 Fe C3 153.1(2)
C15 Fe C1 103.02(15)
C2 Fe C1 40.07(8)
C17' Fe C1 124.6(2)
C16 Fe C1 106.40(15)
C14 Fe C1 133.6(2)
C3 Fe C1 72.13(8)
C15 Fe C13 70.3(3)
C2 Fe C13 143.4(3)
C17' Fe C13 51.4(3)
C16 Fe C13 68.7(3)
C14 Fe C13 40.9(3)
C3 Fe C13 114.0(3)
C1 Fe C13 173.3(3)
C15 Fe C13' 65.5(3)
C2 Fe C13' 136.9(2)
C17' Fe C13' 40.9(3)
C16 Fe C13' 58.6(3)
C14 Fe C13' 43.5(4)
C3 Fe C13' 114.3(3)
C1 Fe C13' 165.0(2)
C13 Fe C13' 10.6(4)
C15 Fe C4 162.6(2)
C2 Fe C4 72.66(7)
C17' Fe C4 136.6(2)
C16 Fe C4 151.9(2)
C14 Fe C4 123.5(2)
C3 Fe C4 40.24(7)
C1 Fe C4 83.41(7)
C13 Fe C4 103.0(3)
C13' Fe C4 110.4(3)
C15 Fe C14' 52.4(3)
C2 Fe C14' 174.1(2)
C17' Fe C14' 68.3(3)
C16 Fe C14' 76.5(3)
C14 Fe C14' 11.2(3)
C3 Fe C14' 142.8(2)
C1 Fe C14' 140.7(3)
C13 Fe C14' 34.9(4)
C13' Fe C14' 40.2(3)
C4 Fe C14' 112.8(2)
C15 Fe C17 69.3(2)
C2 Fe C17 108.38(16)
C17' Fe C17 20.91(16)
C16 Fe C17 40.51(17)
C14 Fe C17 67.2(3)
C3 Fe C17 99.14(15)
C1 Fe C17 138.73(17)
C13 Fe C17 39.7(2)
C13' Fe C17 29.9(3)
C4 Fe C17 116.34(16)
C14' Fe C17 67.5(3)
C17 C13 C14 106.9(6)
C17 C13 C18 125.8(7)
C14 C13 C18 126.6(7)
C17 C13 Fe 71.4(4)
C14 C13 Fe 68.6(5)
C18 C13 Fe 132.3(7)
C15 C14 C13 109.2(6)
C15 C14 C19 126.5(6)
C13 C14 C19 124.1(6)
C15 C14 Fe 66.9(4)
C13 C14 Fe 70.4(5)
C19 C14 Fe 124.7(6)
C14 C15 C16 106.8(5)
C14 C15 C20 128.5(7)
C16 C15 C20 124.4(6)
C14 C15 Fe 71.8(4)
C16 C15 Fe 70.8(3)
C20 C15 Fe 126.7(3)
C17 C16 C15 108.1(5)
C17 C16 C21 125.7(6)
C15 C16 C21 126.1(6)
C17 C16 Fe 72.5(3)
C15 C16 Fe 67.2(3)
C21 C16 Fe 128.8(3)
C13 C17 C16 108.6(5)
C13 C17 C22 125.9(6)
C16 C17 C22 125.5(6)
C13 C17 Fe 68.9(4)
C16 C17 Fe 67.0(3)
C22 C17 Fe 130.1(3)
C14' C13' C17' 108.0(6)
C14' C13' C18' 124.9(7)
C17' C13' C18' 127.0(6)
C14' C13' Fe 71.0(5)
C17' C13' Fe 67.9(4)
C18' C13' Fe 124.1(6)
C15' C14' C13' 107.7(6)
C15' C14' C19' 125.1(7)
C13' C14' C19' 126.1(7)
C15' C14' Fe 73.3(4)
C13' C14' Fe 68.8(5)
C19' C14' Fe 132.6(6)
C14' C15' C16' 108.9(6)
C14' C15' C20' 126.7(5)
C16' C15' C20' 124.3(6)
C14' C15' Fe 68.1(4)
C16' C15' Fe 68.4(3)
C20' C15' Fe 132.7(3)
C15' C16' C17' 107.8(5)
C15' C16' C21' 126.4(6)
C17' C16' C21' 125.8(5)
C15' C16' Fe 72.9(3)
C17' C16' Fe 66.7(3)
C21' C16' Fe 127.1(3)
C13' C17' C16' 107.4(4)
C13' C17' C22' 126.2(7)
C16' C17' C22' 126.4(6)
C13' C17' Fe 71.2(4)
C16' C17' Fe 72.8(3)
C22' C17' Fe 123.3(3)
C2 C1 C6 119.74(17)
C2 C1 Fe 68.54(11)
C6 C1 Fe 97.40(11)
C1 C2 C3 118.61(17)
C1 C2 Fe 71.39(11)
C3 C2 Fe 70.64(11)
C2 C3 C4 118.63(19)
C2 C3 Fe 68.74(12)
C4 C3 Fe 71.81(11)
C3 C4 C10 121.84(19)
C3 C4 C5 119.08(17)
C10 C4 C5 118.84(17)
C3 C4 Fe 67.94(11)
C10 C4 Fe 124.60(14)
C5 C4 Fe 74.51(10)
C7 C5 C4 117.18(17)
C7 C5 C6 122.14(17)
C4 C5 C6 118.43(15)
C7 C5 Fe 124.95(13)
C4 C5 Fe 66.56(10)
C6 C5 Fe 91.27(10)
C1 C6 C11 109.83(16)
C1 C6 C5 101.32(14)
C11 C6 C5 112.16(16)
C1 C6 C12 113.07(16)
C11 C6 C12 109.32(17)
C5 C6 C12 110.99(15)
C8 C7 C5 121.7(2)
C7 C8 C9 120.78(19)
C10 C9 C8 120.0(2)
C9 C10 C4 121.5(2)

loop_
_geom_bond_atom_site_label_1
_geom_bond_atom_site_label_2
_geom_bond_distance
Fe C15 1.983(5)
Fe C2 2.0250(19)
Fe C17' 2.031(4)
Fe C16 2.031(5)
Fe C14 2.049(8)
Fe C3 2.050(2)
Fe C1 2.0621(19)
Fe C13 2.073(9)
Fe C13' 2.074(8)
Fe C4 2.1015(19)
Fe C14' 2.103(8)
Fe C17 2.105(5)
C13 C17 1.419(8)
C13 C14 1.441(10)
C13 C18 1.504(8)
C14 C15 1.424(8)
C14 C19 1.488(8)
C15 C16 1.440(8)
C15 C20 1.483(6)
C16 C17 1.434(6)
C16 C21 1.509(6)
C17 C22 1.513(6)
C13' C14' 1.435(9)
C13' C17' 1.435(8)
C13' C18' 1.499(8)
C14' C15' 1.415(7)
C14' C19' 1.502(7)
C15' C16' 1.422(6)
C15' C20' 1.509(6)
C16' C17' 1.437(8)
C16' C21' 1.504(6)
C17' C22' 1.496(5)
C1 C2 1.401(3)
C1 C6 1.518(3)
C2 C3 1.415(3)
C3 C4 1.429(3)
C4 C10 1.437(3)
C4 C5 1.439(3)
C5 C7 1.424(3)
C5 C6 1.530(2)
C6 C11 1.523(3)
C6 C12 1.537(2)
C7 C8 1.368(3)
C8 C9 1.411(3)
C9 C10 1.347(3)

loop_
_geom_torsion_atom_site_label_1
_geom_torsion_atom_site_label_2
_geom_torsion_atom_site_label_3
_geom_torsion_atom_site_label_4
_geom_torsion
C15 Fe C13 C17 -81.1(5)
C2 Fe C13 C17 37.3(7)
C17' Fe C13 C17 -24.5(3)
C16 Fe C13 C17 -36.1(4)
C14 Fe C13 C17 -117.5(7)
C3 Fe C13 C17 74.7(5)
C1 Fe C13 C17 -80(2)
C13' Fe C13 C17 -19(3)
C4 Fe C13 C17 115.7(4)
C14' Fe C13 C17 -132.9(8)
C15 Fe C13 C14 36.5(5)
C2 Fe C13 C14 154.8(4)
C17' Fe C13 C14 93.0(6)
C16 Fe C13 C14 81.5(5)
C3 Fe C13 C14 -167.8(4)
C1 Fe C13 C14 37(2)
C13' Fe C13 C14 98(3)
C4 Fe C13 C14 -126.8(4)
C14' Fe C13 C14 -15.4(6)
C17 Fe C13 C14 117.5(7)
C15 Fe C13 C18 157.1(9)
C2 Fe C13 C18 -84.6(8)
C17' Fe C13 C18 -146.4(11)
C16 Fe C13 C18 -157.9(9)
C14 Fe C13 C18 120.6(10)
C3 Fe C13 C18 -47.2(9)
C1 Fe C13 C18 157.8(16)
C13' Fe C13 C18 -141(3)
C4 Fe C13 C18 -6.2(9)
C14' Fe C13 C18 105.2(10)
C17 Fe C13 C18 -121.9(11)
C17 C13 C14 C15 5.9(11)
C18 C13 C14 C15 176.8(8)
Fe C13 C14 C15 -55.6(6)
C17 C13 C14 C19 -179.2(7)
C18 C13 C14 C19 -8.3(15)
Fe C13 C14 C19 119.3(9)
C17 C13 C14 Fe 61.5(6)
C18 C13 C14 Fe -127.6(9)
C2 Fe C14 C15 7.0(12)
C17' Fe C14 C15 61.5(4)
C16 Fe C14 C15 40.3(3)
C3 Fe C14 C15 147.4(4)
C1 Fe C14 C15 -52.3(5)
C13 Fe C14 C15 122.1(7)
C13' Fe C14 C15 106.8(6)
C4 Fe C14 C15 -168.5(3)
C14' Fe C14 C15 174(3)
C17 Fe C14 C15 84.2(4)
C15 Fe C14 C13 -122.1(7)
C2 Fe C14 C13 -115.1(9)
C17' Fe C14 C13 -60.6(5)
C16 Fe C14 C13 -81.8(5)
C3 Fe C14 C13 25.4(9)
C1 Fe C14 C13 -174.4(4)
C13' Fe C14 C13 -15.3(6)
C4 Fe C14 C13 69.5(5)
C14' Fe C14 C13 52(2)
C17 Fe C14 C13 -37.9(4)
C15 Fe C14 C19 119.4(8)
C2 Fe C14 C19 126.4(8)
C17' Fe C14 C19 -179.1(7)
C16 Fe C14 C19 159.7(7)
C3 Fe C14 C19 -93.1(8)
C1 Fe C14 C19 67.1(6)
C13 Fe C14 C19 -118.5(8)
C13' Fe C14 C19 -133.8(8)
C4 Fe C14 C19 -49.0(7)
C14' Fe C14 C19 -67(2)
C17 Fe C14 C19 -156.4(7)
C13 C14 C15 C16 -4.8(9)
C19 C14 C15 C16 -179.5(7)
Fe C14 C15 C16 -62.5(4)
C13 C14 C15 C20 -179.4(6)
C19 C14 C15 C20 5.9(12)
Fe C14 C15 C20 122.9(5)
C13 C14 C15 Fe 57.7(7)
C19 C14 C15 Fe -117.0(9)
C2 Fe C15 C14 -177.7(4)
C17' Fe C15 C14 -92.0(5)
C16 Fe C15 C14 -115.9(5)
C3 Fe C15 C14 -141.2(5)
C1 Fe C15 C14 144.0(4)
C13 Fe C15 C14 -36.1(4)
C13' Fe C15 C14 -46.3(5)
C4 Fe C15 C14 33.8(7)
C14' Fe C15 C14 -1.5(7)
C17 Fe C15 C14 -78.5(4)
C2 Fe C15 C16 -61.8(3)
C17' Fe C15 C16 23.9(2)
C14 Fe C15 C16 115.9(5)
C3 Fe C15 C16 -25.3(5)
C1 Fe C15 C16 -100.1(3)
C13 Fe C15 C16 79.8(4)
C13' Fe C15 C16 69.6(3)
C4 Fe C15 C16 149.7(5)
C14' Fe C15 C16 114.4(4)
C17 Fe C15 C16 37.4(3)
C2 Fe C15 C20 57.4(7)
C17' Fe C15 C20 143.0(8)
C16 Fe C15 C20 119.1(8)
C14 Fe C15 C20 -125.0(9)
C3 Fe C15 C20 93.8(7)
C1 Fe C15 C20 19.0(7)
C13 Fe C15 C20 -161.1(8)
C13' Fe C15 C20 -171.3(8)
C4 Fe C15 C20 -91.1(7)
C14' Fe C15 C20 -126.5(8)
C17 Fe C15 C20 156.5(7)
C14 C15 C16 C17 1.9(7)
C20 C15 C16 C17 176.8(4)
Fe C15 C16 C17 -61.3(4)
C14 C15 C16 C21 -174.4(6)
C20 C15 C16 C21 0.4(7)
Fe C15 C16 C21 122.3(5)
C14 C15 C16 Fe 63.2(5)
C20 C15 C16 Fe -121.9(4)
C15 Fe C16 C17 119.1(4)
C2 Fe C16 C17 -109.5(3)
C17' Fe C16 C17 8.1(5)
C14 Fe C16 C17 79.5(4)
C3 Fe C16 C17 -71.6(3)
C1 Fe C16 C17 -149.5(3)
C13 Fe C16 C17 35.4(4)
C13' Fe C16 C17 31.8(4)
C4 Fe C16 C17 -42.2(5)
C14' Fe C16 C17 71.1(4)
C2 Fe C16 C15 131.5(3)
C17' Fe C16 C15 -111.0(7)
C14 Fe C16 C15 -39.6(3)
C3 Fe C16 C15 169.3(3)
C1 Fe C16 C15 91.4(3)
C13 Fe C16 C15 -83.7(4)
C13' Fe C16 C15 -87.2(4)
C4 Fe C16 C15 -161.3(3)
C14' Fe C16 C15 -47.9(3)
C17 Fe C16 C15 -119.1(4)
C15 Fe C16 C21 -118.8(7)
C2 Fe C16 C21 12.7(6)
C17' Fe C16 C21 130.2(11)
C14 Fe C16 C21 -158.4(7)
C3 Fe C16 C21 50.5(6)
C1 Fe C16 C21 -27.4(6)
C13 Fe C16 C21 157.5(7)
C13' Fe C16 C21 154.0(7)
C4 Fe C16 C21 79.9(6)
C14' Fe C16 C21 -166.7(7)
C17 Fe C16 C21 122.1(8)
C14 C13 C17 C16 -4.6(9)
C18 C13 C17 C16 -175.6(8)
Fe C13 C17 C16 55.1(5)
C14 C13 C17 C22 175.3(6)
C18 C13 C17 C22 4.3(13)
Fe C13 C17 C22 -125.0(5)
C14 C13 C17 Fe -59.7(6)
C18 C13 C17 Fe 129.3(10)
C15 C16 C17 C13 1.7(7)
C21 C16 C17 C13 178.1(6)
Fe C16 C17 C13 -56.3(6)
C15 C16 C17 C22 -178.2(4)
C21 C16 C17 C22 -1.8(8)
Fe C16 C17 C22 123.8(5)
C15 C16 C17 Fe 58.0(3)
C21 C16 C17 Fe -125.6(5)
C15 Fe C17 C13 83.7(5)
C2 Fe C17 C13 -157.6(5)
C17' Fe C17 C13 114.6(7)
C16 Fe C17 C13 122.4(6)
C14 Fe C17 C13 39.1(5)
C3 Fe C17 C13 -116.8(5)
C1 Fe C17 C13 169.9(5)
C13' Fe C17 C13 7.0(9)
C4 Fe C17 C13 -78.3(5)
C14' Fe C17 C13 27.0(5)
C15 Fe C17 C16 -38.7(3)
C2 Fe C17 C16 80.0(4)
C17' Fe C17 C16 -7.7(5)
C14 Fe C17 C16 -83.3(4)
C3 Fe C17 C16 120.8(3)
C1 Fe C17 C16 47.6(4)
C13 Fe C17 C16 -122.4(6)
C13' Fe C17 C16 -115.4(7)
C4 Fe C17 C16 159.3(3)
C14' Fe C17 C16 -95.4(4)
C15 Fe C17 C22 -156.5(6)
C2 Fe C17 C22 -37.8(5)
C17' Fe C17 C22 -125.5(8)
C16 Fe C17 C22 -117.8(7)
C14 Fe C17 C22 158.9(6)
C3 Fe C17 C22 3.0(5)
C1 Fe C17 C22 -70.2(6)
C13 Fe C17 C22 119.8(8)
C13' Fe C17 C22 126.8(8)
C4 Fe C17 C22 41.5(5)
C14' Fe C17 C22 146.8(6)
C15 Fe C13' C14' 60.0(4)
C2 Fe C13' C14' 172.3(3)
C17' Fe C13' C14' 119.4(6)
C16 Fe C13' C14' 107.3(5)
C14 Fe C13' C14' 16.1(5)
C3 Fe C13' C14' -145.1(4)
C1 Fe C13' C14' 102.3(9)
C13 Fe C13' C14' -54(3)
C4 Fe C13' C14' -101.6(4)
C17 Fe C13' C14' 150.7(8)
C15 Fe C13' C17' -59.4(4)
C2 Fe C13' C17' 52.9(6)
C16 Fe C13' C17' -12.1(3)
C14 Fe C13' C17' -103.4(6)
C3 Fe C13' C17' 95.5(4)
C1 Fe C13' C17' -17.1(12)
C13 Fe C13' C17' -174(3)
C4 Fe C13' C17' 139.0(3)
C14' Fe C13' C17' -119.4(6)
C17 Fe C13' C17' 31.3(3)
C15 Fe C13' C18' 179.9(7)
C2 Fe C13' C18' -67.8(7)
C17' Fe C13' C18' -120.7(8)
C16 Fe C13' C18' -132.8(7)
C14 Fe C13' C18' 135.9(8)
C3 Fe C13' C18' -25.2(6)
C1 Fe C13' C18' -137.8(8)
C13 Fe C13' C18' 65(3)
C4 Fe C13' C18' 18.3(6)
C14' Fe C13' C18' 119.9(8)
C17 Fe C13' C18' -89.4(8)
C17' C13' C14' C15' -5.4(10)
C18' C13' C14' C15' 177.7(8)
Fe C13' C14' C15' -63.4(6)
C17' C13' C14' C19' -173.9(7)
C18' C13' C14' C19' 9.1(15)
Fe C13' C14' C19' 128.0(8)
C17' C13' C14' Fe 58.1(6)
C18' C13' C14' Fe -118.9(9)
C15 Fe C14' C15' 21.4(3)
C2 Fe C14' C15' 54(3)
C17' Fe C14' C15' 79.3(4)
C16 Fe C14' C15' 60.2(4)
C14 Fe C14' C15' 16(2)
C3 Fe C14' C15' 176.8(2)
C1 Fe C14' C15' -39.3(6)
C13 Fe C14' C15' 132.3(7)
C13' Fe C14' C15' 117.2(7)
C4 Fe C14' C15' -147.8(3)
C17 Fe C14' C15' 101.9(4)
C15 Fe C14' C13' -95.8(6)
C2 Fe C14' C13' -63(3)
C17' Fe C14' C13' -37.9(5)
C16 Fe C14' C13' -57.0(5)
C14 Fe C14' C13' -101(3)
C3 Fe C14' C13' 59.6(7)
C1 Fe C14' C13' -156.5(4)
C13 Fe C14' C13' 15.1(7)
C4 Fe C14' C13' 95.0(5)
C17 Fe C14' C13' -15.3(4)
C15 Fe C14' C19' 144.0(10)
C2 Fe C14' C19' 177.1(19)
C17' Fe C14' C19' -158.0(9)
C16 Fe C14' C19' -177.1(9)
C14 Fe C14' C19' 139(3)
C3 Fe C14' C19' -60.5(10)
C1 Fe C14' C19' 83.4(8)
C13 Fe C14' C19' -105.0(10)
C13' Fe C14' C19' -120.1(9)
C4 Fe C14' C19' -25.1(9)
C17 Fe C14' C19' -135.4(9)
C13' C14' C15' C16' 4.4(9)
C19' C14' C15' C16' 173.1(7)
Fe C14' C15' C16' -56.1(5)
C13' C14' C15' C20' -171.7(6)
C19' C14' C15' C20' -3.0(12)
Fe C14' C15' C20' 127.8(5)
C13' C14' C15' Fe 60.5(6)
C19' C14' C15' Fe -130.8(9)
C15 Fe C15' C14' -124.2(7)
C2 Fe C15' C14' -172.8(4)
C17' Fe C15' C14' -84.0(5)
C16 Fe C15' C14' -105.3(5)
C14 Fe C15' C14' -6.6(9)
C3 Fe C15' C14' -128(3)
C1 Fe C15' C14' 155.2(4)
C13 Fe C15' C14' -27.5(5)
C13' Fe C15' C14' -39.0(5)
C4 Fe C15' C14' 53.2(5)
C17 Fe C15' C14' -66.8(5)
C15 Fe C15' C16' -1.9(5)
C2 Fe C15' C16' -50.5(4)
C17' Fe C15' C16' 38.3(4)
C16 Fe C15' C16' 17.0(3)
C14 Fe C15' C16' 115.7(7)
C3 Fe C15' C16' -5(4)
C1 Fe C15' C16' -82.5(4)
C13 Fe C15' C16' 94.8(4)
C13' Fe C15' C16' 83.3(4)
C4 Fe C15' C16' 175.5(3)
C14' Fe C15' C16' 122.3(6)
C17 Fe C15' C16' 55.5(4)
C15 Fe C15' C20' 115.5(8)
C2 Fe C15' C20' 66.8(5)
C17' Fe C15' C20' 155.7(6)
C16 Fe C15' C20' 134.3(6)
C14 Fe C15' C20' -126.9(8)
C3 Fe C15' C20' 112(3)
C1 Fe C15' C20' 34.8(5)
C13 Fe C15' C20' -147.8(6)
C13' Fe C15' C20' -159.4(6)
C4 Fe C15' C20' -67.1(6)
C14' Fe C15' C20' -120.3(7)
C17 Fe C15' C20' 172.9(5)
C14' C15' C16' C17' -1.7(7)
C20' C15' C16' C17' 174.5(4)
Fe C15' C16' C17' -57.7(3)
C14' C15' C16' C21' 179.8(5)
C20' C15' C16' C21' -4.0(8)
Fe C15' C16' C21' 123.8(5)
C14' C15' C16' Fe 56.0(5)
C20' C15' C16' Fe -127.8(4)
C15 Fe C16' C15' 2.1(6)
C2 Fe C16' C15' 146.9(3)
C17' Fe C16' C15' -118.8(5)
C16 Fe C16' C15' -143.9(6)
C14 Fe C16' C15' -30.8(4)
C3 Fe C16' C15' 179.7(2)
C1 Fe C16' C15' 106.7(3)
C13 Fe C16' C15' -71.2(4)
C13' Fe C16' C15' -79.0(4)
C4 Fe C16' C15' -110(3)
C14' Fe C16' C15' -35.2(4)
C17 Fe C16' C15' -111.7(4)
C15 Fe C16' C17' 120.9(8)
C2 Fe C16' C17' -94.3(3)
C16 Fe C16' C17' -25.1(4)
C14 Fe C16' C17' 88.1(4)
C3 Fe C16' C17' -61.5(4)
C1 Fe C16' C17' -134.5(3)
C13 Fe C16' C17' 47.6(4)
C13' Fe C16' C17' 39.8(3)
C4 Fe C16' C17' 8(3)
C14' Fe C16' C17' 83.7(4)
C17 Fe C16' C17' 7.1(3)
C15 Fe C16' C21' -120.9(11)
C2 Fe C16' C21' 23.9(6)
C17' Fe C16' C21' 118.2(7)
C16 Fe C16' C21' 93.1(7)
C14 Fe C16' C21' -153.8(7)
C3 Fe C16' C21' 56.6(6)
C1 Fe C16' C21' -16.4(5)
C13 Fe C16' C21' 165.7(6)
C13' Fe C16' C21' 157.9(6)
C4 Fe C16' C21' 127(3)
C14' Fe C16' C21' -158.2(7)
C17 Fe C16' C21' 125.3(6)
C14' C13' C17' C16' 4.3(9)
C18' C13' C17' C16' -178.8(8)
Fe C13' C17' C16' 64.3(4)
C14' C13' C17' C22' -177.9(6)
C18' C13' C17' C22' -1.0(12)
Fe C13' C17' C22' -118.0(5)
C14' C13' C17' Fe -60.0(6)
C18' C13' C17' Fe 116.9(9)
C15' C16' C17' C13' -1.6(7)
C21' C16' C17' C13' 176.9(6)
Fe C16' C17' C13' -63.2(5)
C15' C16' C17' C22' -179.4(4)
C21' C16' C17' C22' -0.9(8)
Fe C16' C17' C22' 119.0(5)
C15' C16' C17' Fe 61.6(4)
C21' C16' C17' Fe -119.9(5)
C15 Fe C17' C13' 95.8(5)
C2 Fe C17' C13' -145.4(4)
C16 Fe C17' C13' 148.3(8)
C14 Fe C17' C13' 48.3(5)
C3 Fe C17' C13' -102.7(4)
C1 Fe C17' C13' 174.7(4)
C13 Fe C17' C13' 1.4(7)
C4 Fe C17' C13' -63.6(4)
C14' Fe C17' C13' 37.2(4)
C17 Fe C17' C13' -46.5(7)
C15 Fe C17' C16' -20.0(3)
C2 Fe C17' C16' 98.8(3)
C16 Fe C17' C16' 32.5(6)
C14 Fe C17' C16' -67.5(3)
C3 Fe C17' C16' 141.5(3)
C1 Fe C17' C16' 58.9(3)
C13 Fe C17' C16' -114.4(5)
C13' Fe C17' C16' -115.8(5)
C4 Fe C17' C16' -179.4(2)
C14' Fe C17' C16' -78.6(3)
C17 Fe C17' C16' -162.4(7)
C15 Fe C17' C22' -142.7(8)
C2 Fe C17' C22' -23.9(6)
C16 Fe C17' C22' -90.2(10)
C14 Fe C17' C22' 169.8(7)
C3 Fe C17' C22' 18.8(7)
C1 Fe C17' C22' -63.8(7)
C13 Fe C17' C22' 122.9(8)
C13' Fe C17' C22' 121.5(8)
C4 Fe C17' C22' 58.0(7)
C14' Fe C17' C22' 158.7(7)
C17 Fe C17' C22' 75.0(8)
C15 Fe C1 C2 125.6(3)
C17' Fe C1 C2 73.2(2)
C16 Fe C1 C2 82.2(2)
C14 Fe C1 C2 158.1(3)
C3 Fe C1 C2 -31.17(11)
C13 Fe C1 C2 125(2)
C13' Fe C1 C2 86.7(9)
C4 Fe C1 C2 -70.81(12)
C14' Fe C1 C2 170.8(4)
C17 Fe C1 C2 52.3(2)
C15 Fe C1 C6 -115.3(3)
C2 Fe C1 C6 119.11(16)
C17' Fe C1 C6 -167.7(2)
C16 Fe C1 C6 -158.6(2)
C14 Fe C1 C6 -82.8(4)
C3 Fe C1 C6 87.94(12)
C13 Fe C1 C6 -116(2)
C13' Fe C1 C6 -154.2(9)
C4 Fe C1 C6 48.30(12)
C14' Fe C1 C6 -70.1(4)
C17 Fe C1 C6 171.4(2)
C6 C1 C2 C3 -31.9(3)
Fe C1 C2 C3 54.41(16)
C6 C1 C2 Fe -86.26(15)
C15 Fe C2 C1 -69.9(2)
C17' Fe C2 C1 -124.8(3)
C16 Fe C2 C1 -106.5(2)
C14 Fe C2 C1 -75.4(9)
C3 Fe C2 C1 130.83(16)
C13 Fe C2 C1 -170.7(4)
C13' Fe C2 C1 -157.8(4)
C4 Fe C2 C1 100.63(12)
C14' Fe C2 C1 -101(3)
C17 Fe C2 C1 -146.66(18)
C15 Fe C2 C3 159.2(2)
C17' Fe C2 C3 104.3(3)
C16 Fe C2 C3 122.7(2)
C14 Fe C2 C3 153.8(9)
C1 Fe C2 C3 -130.83(16)
C13 Fe C2 C3 58.4(5)
C13' Fe C2 C3 71.4(4)
C4 Fe C2 C3 -30.20(11)
C14' Fe C2 C3 128(3)
C17 Fe C2 C3 82.5(2)
C1 C2 C3 C4 -1.2(3)
Fe C2 C3 C4 53.56(16)
C1 C2 C3 Fe -54.77(15)
C15 Fe C3 C2 -50.3(4)
C17' Fe C3 C2 -90.2(3)
C16 Fe C3 C2 -69.0(2)
C14 Fe C3 C2 -164.1(6)
C1 Fe C3 C2 30.78(11)
C13 Fe C3 C2 -146.2(3)
C13' Fe C3 C2 -134.7(3)
C4 Fe C3 C2 131.99(17)
C14' Fe C3 C2 -172.3(4)
C17 Fe C3 C2 -107.6(2)
C15 Fe C3 C4 177.7(4)
C2 Fe C3 C4 -131.99(17)
C17' Fe C3 C4 137.8(2)
C16 Fe C3 C4 159.01(19)
C14 Fe C3 C4 63.9(6)
C1 Fe C3 C4 -101.21(12)
C13 Fe C3 C4 81.8(3)
C13' Fe C3 C4 93.3(3)
C14' Fe C3 C4 55.7(4)
C17 Fe C3 C4 120.37(19)
C2 C3 C4 C10 -170.11(18)
Fe C3 C4 C10 -118.00(18)
C2 C3 C4 C5 4.2(3)
Fe C3 C4 C5 56.29(15)
C2 C3 C4 Fe -52.10(16)
C15 Fe C4 C3 -177.0(5)
C2 Fe C4 C3 30.46(12)
C17' Fe C4 C3 -65.2(2)
C16 Fe C4 C3 -42.7(3)
C14 Fe C4 C3 -150.9(3)
C1 Fe C4 C3 70.02(12)
C13 Fe C4 C3 -111.8(3)
C13' Fe C4 C3 -103.9(3)
C14' Fe C4 C3 -147.2(3)
C17 Fe C4 C3 -71.9(2)
C15 Fe C4 C10 -62.7(5)
C2 Fe C4 C10 144.78(19)
C17' Fe C4 C10 49.1(3)
C16 Fe C4 C10 71.6(4)
C14 Fe C4 C10 -36.5(4)
C3 Fe C4 C10 114.3(2)
C1 Fe C4 C10 -175.66(19)
C13 Fe C4 C10 2.5(3)
C13' Fe C4 C10 10.4(3)
C14' Fe C4 C10 -32.9(3)
C17 Fe C4 C10 42.4(3)
C15 Fe C4 C5 51.9(5)
C2 Fe C4 C5 -100.57(11)
C17' Fe C4 C5 163.8(2)
C16 Fe C4 C5 -173.8(3)
C14 Fe C4 C5 78.1(3)
C3 Fe C4 C5 -131.03(16)
C1 Fe C4 C5 -61.01(11)
C13 Fe C4 C5 117.1(3)
C13' Fe C4 C5 125.0(2)
C14' Fe C4 C5 81.8(3)
C17 Fe C4 C5 157.07(19)
C3 C4 C5 C7 -171.76(17)
C10 C4 C5 C7 2.7(3)
Fe C4 C5 C7 -118.63(15)
C3 C4 C5 C6 24.9(2)
C10 C4 C5 C6 -160.63(17)
Fe C4 C5 C6 78.04(14)
C3 C4 C5 Fe -53.13(15)
C10 C4 C5 Fe 121.34(17)
C15 Fe C5 C7 -54.7(3)
C2 Fe C5 C7 178.70(19)
C17' Fe C5 C7 34.3(9)
C16 Fe C5 C7 -87.4(8)
C14 Fe C5 C7 -12.8(3)
C3 Fe C5 C7 138.77(19)
C1 Fe C5 C7 -143.09(19)
C13 Fe C5 C7 30.9(4)
C13' Fe C5 C7 32.3(4)
C4 Fe C5 C7 107.7(2)
C14' Fe C5 C7 -3.1(3)
C17 Fe C5 C7 63.8(3)
C15 Fe C5 C4 -162.4(2)
C2 Fe C5 C4 70.98(11)
C17' Fe C5 C4 -73.4(9)
C16 Fe C5 C4 164.9(8)
C14 Fe C5 C4 -120.5(2)
C3 Fe C5 C4 31.05(11)
C1 Fe C5 C4 109.19(12)
C13 Fe C5 C4 -76.8(3)
C13' Fe C5 C4 -75.4(3)
C14' Fe C5 C4 -110.8(3)
C17 Fe C5 C4 -43.9(3)
C15 Fe C5 C6 77.0(2)
C2 Fe C5 C6 -49.65(11)
C17' Fe C5 C6 165.9(9)
C16 Fe C5 C6 44.3(8)
C14 Fe C5 C6 118.9(2)
C3 Fe C5 C6 -89.58(12)
C1 Fe C5 C6 -11.43(11)
C13 Fe C5 C6 162.6(3)
C13' Fe C5 C6 164.0(3)
C4 Fe C5 C6 -120.62(15)
C14' Fe C5 C6 128.6(3)
C17 Fe C5 C6 -164.5(3)
C2 C1 C6 C11 172.41(17)
Fe C1 C6 C11 102.94(15)
C2 C1 C6 C5 53.6(2)
Fe C1 C6 C5 -15.82(14)
C2 C1 C6 C12 -65.2(2)
Fe C1 C6 C12 -134.66(13)
C7 C5 C6 C1 148.31(17)
C4 C5 C6 C1 -49.2(2)
Fe C5 C6 C1 14.63(13)
C7 C5 C6 C11 31.2(2)
C4 C5 C6 C11 -166.30(16)
Fe C5 C6 C11 -102.44(14)
C7 C5 C6 C12 -91.4(2)
C4 C5 C6 C12 71.1(2)
Fe C5 C6 C12 134.95(14)
C4 C5 C7 C8 -1.3(3)
C6 C5 C7 C8 161.35(18)
Fe C5 C7 C8 -80.6(2)
C5 C7 C8 C9 -1.2(3)
C7 C8 C9 C10 2.3(3)
C8 C9 C10 C4 -0.9(3)
C3 C4 C10 C9 172.63(19)
C5 C4 C10 C9 -1.7(3)
Fe C4 C10 C9 88.9(2)
